data_8103360
loop_
_publ_author_name
'Xiao-Rong Li'
'Shan-Shan Huang'
'Chuan-Xun Li'
'Yun-Peng Diao'
'Hou-Li Zhang'

_publ_section_title
;
 Crystal structure of 3,5-dihydroxy-N'-(1-naphthyl-methyl)benzohydrazide
 monohydrate, C18H14N2O3 &#x00B7; H2O
;
_journal_issue 2
_journal_name_full 'Zeitschrift f\"ur Kristallographie - New Crystal Structures'
_journal_page_first 167
_journal_volume 227
_journal_year 2012
_chemical_formula_moiety 'C18 H14 N2 O3, H2 O'
_chemical_formula_sum 'C18 H16 N2 O4'
_chemical_formula_weight 324.33
_space_group_IT_number 14
_symmetry_cell_setting monoclinic
_symmetry_space_group_name_Hall '-P 2ybc'
_symmetry_space_group_name_H-M 'P 1 21/c 1'
_atom_sites_solution_hydrogens geom
_atom_sites_solution_primary direct
_atom_sites_solution_secondary difmap
_audit_creation_method SHELXL-97
_cell_angle_alpha 90.00
_cell_angle_beta 98.144(2)
_cell_angle_gamma 90.00
_cell_formula_units_Z 4
_cell_length_a 15.358(2)
_cell_length_b 13.1056(17)
_cell_length_c 7.9322(11)
_cell_measurement_reflns_used 2748
_cell_measurement_temperature 296(2)
_cell_measurement_theta_max 24.65
_cell_measurement_theta_min 2.68
_cell_volume 1580.5(4)
_computing_cell_refinement 'Bruker SMART'
_computing_data_collection 'Bruker SMART'
_computing_data_reduction 'Bruker SAINT'
_computing_molecular_graphics 'Bruker SHELXTL'
_computing_publication_material 'Bruker SHELXTL'
_computing_structure_refinement 'SHELXL-97 (Sheldrick, 1997)'
_computing_structure_solution 'SHELXS-97 (Sheldrick, 1990)'
_diffrn_ambient_temperature 296(2)
_diffrn_measured_fraction_theta_full 0.996
_diffrn_measured_fraction_theta_max 0.996
_diffrn_measurement_device_type 'CCD area detector'
_diffrn_measurement_method 'phi and omega scans'
_diffrn_radiation_monochromator graphite
_diffrn_radiation_source 'fine-focus sealed tube'
_diffrn_radiation_type MoK\a
_diffrn_radiation_wavelength 0.71073
_diffrn_reflns_av_R_equivalents 0.0370
_diffrn_reflns_av_sigmaI/netI 0.0381
_diffrn_reflns_limit_h_max 16
_diffrn_reflns_limit_h_min -18
_diffrn_reflns_limit_k_max 15
_diffrn_reflns_limit_k_min -15
_diffrn_reflns_limit_l_max 9
_diffrn_reflns_limit_l_min -9
_diffrn_reflns_number 12074
_diffrn_reflns_theta_full 25.50
_diffrn_reflns_theta_max 25.50
_diffrn_reflns_theta_min 1.34
_exptl_absorpt_coefficient_mu 0.098
_exptl_absorpt_correction_type none
_exptl_crystal_colour yellow
_exptl_crystal_density_diffrn 1.363
_exptl_crystal_density_method 'not measured'
_exptl_crystal_description block
_exptl_crystal_F_000 680
_exptl_crystal_size_max 0.44
_exptl_crystal_size_mid 0.12
_exptl_crystal_size_min 0.07
_refine_diff_density_max 0.243
_refine_diff_density_min -0.253
_refine_diff_density_rms 0.059
_refine_ls_extinction_method none
_refine_ls_goodness_of_fit_ref 1.069
_refine_ls_hydrogen_treatment mixed
_refine_ls_matrix_type full
_refine_ls_number_parameters 221
_refine_ls_number_reflns 2933
_refine_ls_number_restraints 0
_refine_ls_restrained_S_all 1.069
_refine_ls_R_factor_all 0.0772
_refine_ls_R_factor_gt 0.0460
_refine_ls_shift/su_max 0.000
_refine_ls_shift/su_mean 0.000
_refine_ls_structure_factor_coef Fsqd
_refine_ls_weighting_details 'calc w=1/[\s^2^(Fo^2^)+(0.1070P)^2^+0.0000P] where P=(Fo^2^+2Fc^2^)/3'
_refine_ls_weighting_scheme calc
_refine_ls_wR_factor_gt 0.1394
_refine_ls_wR_factor_ref 0.1691
_reflns_number_gt 2053
_reflns_number_total 2944
_reflns_threshold_expression >2sigma(I)
_cod_data_source_file 1267-3715.cff
_cod_data_source_block 1
_cod_depositor_comments
;
The following automatic conversions were performed:

'_symmetry_cell_setting' value 'Monoclinic' changed to 'monoclinic'
according to /home/saulius/struct/CIF-dictionaries/cif_core.dic
dictionary named 'cif_core.dic' version 2.4.1 from 2010-06-29.

Automatic conversion script
Id: cif_fix_values 1891 2012-01-12 08:04:46Z andrius 
;
_cod_original_cell_volume 1580.4(4)
_cod_original_sg_symbol_Hall -P2ybc
_cod_original_sg_symbol_H-M P21/c
_cod_database_code 8103360

loop_
_symmetry_equiv_pos_as_xyz
'x, y, z'
'-x, y+1/2, -z+1/2'
'-x, -y, -z'
'x, -y-1/2, z-1/2'

loop_
_atom_site_label
_atom_site_type_symbol
_atom_site_fract_x
_atom_site_fract_y
_atom_site_fract_z
_atom_site_U_iso_or_equiv
_atom_site_adp_type
_atom_site_occupancy
_atom_site_symmetry_multiplicity
_atom_site_calc_flag
_atom_site_refinement_flags
C1 C 0.94196(18) 0.8715(2) 0.3670(3) 0.0504(7) Uani 1 1 d .
C2 C 0.9070(2) 0.9466(2) 0.2577(3) 0.0616(8) Uani 1 1 d .
H2 H 0.8465 0.9508 0.2260 0.074 Uiso 1 1 calc R
C3 C 0.9632(3) 1.0179(2) 0.1932(4) 0.0774(10) Uani 1 1 d .
H3 H 0.9394 1.0684 0.1179 0.093 Uiso 1 1 calc R
C4 C 1.0501(3) 1.0130(3) 0.2399(4) 0.0851(12) Uani 1 1 d .
H4 H 1.0859 1.0610 0.1972 0.102 Uiso 1 1 calc R
C5 C 1.0885(2) 0.9378(3) 0.3512(4) 0.0704(9) Uani 1 1 d .
C6 C 1.0351(2) 0.8640(2) 0.4155(3) 0.0574(8) Uani 1 1 d .
C7 C 1.0754(2) 0.7876(3) 0.5237(4) 0.0709(9) Uani 1 1 d .
H7 H 1.0405 0.7377 0.5638 0.085 Uiso 1 1 calc R
C8 C 1.1640(3) 0.7846(4) 0.5717(5) 0.1014(13) Uani 1 1 d .
H8 H 1.1890 0.7336 0.6445 0.122 Uiso 1 1 calc R
C9 C 1.2173(3) 0.8588(5) 0.5106(7) 0.1230(17) Uani 1 1 d .
H9 H 1.2779 0.8572 0.5439 0.148 Uiso 1 1 calc R
C10 C 1.1815(3) 0.9326(4) 0.4038(6) 0.1051(15) Uani 1 1 d .
H10 H 1.2179 0.9809 0.3638 0.126 Uiso 1 1 calc R
C11 C 0.88306(16) 0.79998(19) 0.4378(3) 0.0460(6) Uani 1 1 d .
H11 H 0.8977 0.7768 0.5490 0.055 Uiso 1 1 calc R
C12 C 0.69728(14) 0.64961(15) 0.3392(2) 0.0332(5) Uani 1 1 d .
C13 C 0.65512(14) 0.56855(15) 0.4309(2) 0.0315(5) Uani 1 1 d .
C14 C 0.64618(15) 0.57374(16) 0.6029(2) 0.0358(5) Uani 1 1 d .
H14 H 0.6663 0.6305 0.6673 0.043 Uiso 1 1 calc R
C15 C 0.60676(14) 0.49310(16) 0.6770(2) 0.0321(5) Uani 1 1 d .
C16 C 0.57937(14) 0.40713(16) 0.5831(2) 0.0338(5) Uani 1 1 d .
H16 H 0.5550 0.3523 0.6344 0.041 Uiso 1 1 calc R
C17 C 0.58854(15) 0.40343(15) 0.4116(2) 0.0337(5) Uani 1 1 d .
C18 C 0.62509(15) 0.48358(15) 0.3347(2) 0.0332(5) Uani 1 1 d .
H18 H 0.6297 0.4810 0.2191 0.040 Uiso 1 1 calc R
H2A H 0.7731(17) 0.6994(19) 0.547(3) 0.057(7) Uiso 1 1 d .
N1 N 0.81269(13) 0.76947(14) 0.3497(2) 0.0383(5) Uani 1 1 d .
N2 N 0.76316(13) 0.70253(14) 0.4321(2) 0.0382(5) Uani 1 1 d .
O1 O 0.67879(12) 0.66327(13) 0.18527(18) 0.0507(5) Uani 1 1 d .
O2 O 0.59608(11) 0.50257(12) 0.84357(17) 0.0454(5) Uani 1 1 d .
H2B H 0.5718 0.4514 0.8739 0.068 Uiso 1 1 calc R
O3 O 0.56025(12) 0.32135(11) 0.31221(17) 0.0462(5) Uani 1 1 d .
H3A H 0.5396 0.2784 0.3703 0.069 Uiso 1 1 calc R
O4 O 0.50373(10) 0.65762(11) 0.04112(17) 0.0421(4) Uani 1 1 d .
H4A H 0.5578 0.6415 0.0509 0.063 Uiso 1 1 d R
H4B H 0.4840 0.6594 -0.0645 0.063 Uiso 1 1 d R

loop_
_atom_site_aniso_label
_atom_site_aniso_U_11
_atom_site_aniso_U_22
_atom_site_aniso_U_33
_atom_site_aniso_U_23
_atom_site_aniso_U_13
_atom_site_aniso_U_12
C1 0.0596(17) 0.0566(15) 0.0364(11) -0.0104(11) 0.0117(11) -0.0247(13)
C2 0.088(2) 0.0573(16) 0.0385(12) -0.0045(12) 0.0069(13) -0.0248(15)
C3 0.123(3) 0.065(2) 0.0476(15) -0.0013(14) 0.0254(18) -0.031(2)
C4 0.121(3) 0.077(2) 0.0661(19) -0.0171(17) 0.046(2) -0.055(2)
C5 0.081(2) 0.075(2) 0.0617(17) -0.0211(16) 0.0327(16) -0.0429(18)
C6 0.0639(18) 0.0661(18) 0.0462(14) -0.0167(12) 0.0211(13) -0.0291(14)
C7 0.061(2) 0.086(2) 0.0657(17) -0.0053(16) 0.0082(15) -0.0190(17)
C8 0.065(2) 0.131(4) 0.104(3) -0.011(3) -0.001(2) -0.014(2)
C9 0.064(3) 0.149(5) 0.155(5) -0.033(4) 0.015(3) -0.026(3)
C10 0.078(3) 0.121(4) 0.127(4) -0.034(3) 0.050(3) -0.053(3)
C11 0.0513(15) 0.0558(15) 0.0315(10) -0.0011(10) 0.0076(10) -0.0137(12)
C12 0.0373(12) 0.0315(11) 0.0318(10) -0.0007(8) 0.0077(9) -0.0007(9)
C13 0.0321(11) 0.0320(11) 0.0307(9) -0.0005(8) 0.0055(8) 0.0003(9)
C14 0.0409(13) 0.0331(11) 0.0329(10) -0.0042(9) 0.0034(9) -0.0041(10)
C15 0.0337(12) 0.0399(12) 0.0233(9) -0.0020(8) 0.0064(8) 0.0000(9)
C16 0.0423(13) 0.0316(11) 0.0287(10) 0.0021(8) 0.0092(9) -0.0028(9)
C17 0.0440(13) 0.0281(11) 0.0287(9) -0.0030(8) 0.0038(9) -0.0009(9)
C18 0.0394(13) 0.0378(12) 0.0235(9) -0.0011(8) 0.0080(8) -0.0008(9)
N1 0.0455(12) 0.0355(10) 0.0348(9) 0.0002(8) 0.0084(8) -0.0093(9)
N2 0.0444(12) 0.0421(11) 0.0288(9) 0.0007(8) 0.0076(8) -0.0122(9)
O1 0.0650(12) 0.0518(10) 0.0332(8) 0.0065(7) -0.0004(7) -0.0194(8)
O2 0.0625(12) 0.0489(10) 0.0268(7) -0.0063(6) 0.0133(7) -0.0108(8)
O3 0.0785(12) 0.0322(9) 0.0290(7) -0.0043(6) 0.0115(7) -0.0147(8)
O4 0.0551(11) 0.0422(9) 0.0298(7) -0.0025(6) 0.0091(7) 0.0070(7)

loop_
_atom_type_symbol
_atom_type_description
_atom_type_scat_dispersion_real
_atom_type_scat_dispersion_imag
_atom_type_scat_source
C C 0.0033 0.0016 'International Tables Vol C Tables 4.2.6.8 and 6.1.1.4'
H H 0.0000 0.0000 'International Tables Vol C Tables 4.2.6.8 and 6.1.1.4'
N N 0.0061 0.0033 'International Tables Vol C Tables 4.2.6.8 and 6.1.1.4'
O O 0.0106 0.0060 'International Tables Vol C Tables 4.2.6.8 and 6.1.1.4'

loop_
_geom_angle_atom_site_label_1
_geom_angle_atom_site_label_2
_geom_angle_atom_site_label_3
_geom_angle
C2 C1 C6 120.4(2)
C2 C1 C11 119.6(3)
C6 C1 C11 120.0(2)
C1 C2 C3 120.0(3)
C1 C2 H2 120.0
C3 C2 H2 120.0
C4 C3 C2 120.3(3)
C4 C3 H3 119.9
C2 C3 H3 119.9
C3 C4 C5 121.7(3)
C3 C4 H4 119.2
C5 C4 H4 119.2
C4 C5 C6 119.8(3)
C4 C5 C10 122.2(3)
C6 C5 C10 118.0(4)
C7 C6 C5 118.8(3)
C7 C6 C1 123.4(2)
C5 C6 C1 117.8(3)
C8 C7 C6 121.9(3)
C8 C7 H7 119.1
C6 C7 H7 119.1
C7 C8 C9 119.6(4)
C7 C8 H8 120.2
C9 C8 H8 120.2
C10 C9 C8 120.5(4)
C10 C9 H9 119.7
C8 C9 H9 119.7
C9 C10 C5 121.2(4)
C9 C10 H10 119.4
C5 C10 H10 119.4
N1 C11 C1 121.0(2)
N1 C11 H11 119.5
C1 C11 H11 119.5
O1 C12 N2 121.1(2)
O1 C12 C13 122.38(19)
N2 C12 C13 116.31(17)
C18 C13 C14 120.37(19)
C18 C13 C12 115.93(17)
C14 C13 C12 123.69(18)
C15 C14 C13 119.15(18)
C15 C14 H14 120.4
C13 C14 H14 120.4
O2 C15 C16 121.90(19)
O2 C15 C14 117.48(18)
C16 C15 C14 120.62(18)
C15 C16 C17 119.40(19)
C15 C16 H16 120.3
C17 C16 H16 120.3
O3 C17 C18 117.52(17)
O3 C17 C16 121.61(18)
C18 C17 C16 120.86(18)
C17 C18 C13 119.54(18)
C17 C18 H18 120.2
C13 C18 H18 120.2
C11 N1 N2 115.03(17)
C12 N2 N1 119.07(16)
C12 N2 H2A 122.1(16)
N1 N2 H2A 118.6(16)
C15 O2 H2B 109.5
C17 O3 H3A 109.5
H4A O4 H4B 107.7

loop_
_geom_bond_atom_site_label_1
_geom_bond_atom_site_label_2
_geom_bond_distance
C1 C2 1.370(4)
C1 C6 1.431(4)
C1 C11 1.468(3)
C2 C3 1.415(4)
C2 H2 0.9300
C3 C4 1.335(5)
C3 H3 0.9300
C4 C5 1.397(5)
C4 H4 0.9300
C5 C6 1.410(4)
C5 C10 1.432(6)
C6 C7 1.404(4)
C7 C8 1.360(5)
C7 H7 0.9300
C8 C9 1.402(6)
C8 H8 0.9300
C9 C10 1.350(6)
C9 H9 0.9300
C10 H10 0.9300
C11 N1 1.266(3)
C11 H11 0.9300
C12 O1 1.227(2)
C12 N2 1.355(3)
C12 C13 1.486(3)
C13 C18 1.391(3)
C13 C14 1.392(3)
C14 C15 1.389(3)
C14 H14 0.9300
C15 O2 1.360(2)
C15 C16 1.383(3)
C16 C17 1.388(3)
C16 H16 0.9300
C17 O3 1.367(2)
C17 C18 1.374(3)
C18 H18 0.9300
N1 N2 1.384(2)
N2 H2A 0.90(3)
O2 H2B 0.8200
O3 H3A 0.8200
O4 H4A 0.8501
O4 H4B 0.8500

loop_
_geom_hbond_atom_site_label_D
_geom_hbond_atom_site_label_H
_geom_hbond_atom_site_label_A
_geom_hbond_distance_DH
_geom_hbond_distance_HA
_geom_hbond_distance_DA
_geom_hbond_angle_DHA
_geom_hbond_site_symmetry_A
O4 H4B O3 0.85 2.00 2.8490(19) 174.3 3_665
O4 H4A O2 0.85 2.58 3.037(2) 115.2 1_554
O4 H4A O1 0.85 2.03 2.769(2) 145.5 .
O3 H3A O4 0.82 1.89 2.692(2) 165.7 2_645
O2 H2B O4 0.82 2.02 2.827(2) 170.2 3_666
N2 H2A O1 0.90(3) 2.64(3) 3.089(2) 111.4(19) 4_576
N2 H2A N1 0.90(3) 2.43(3) 3.313(2) 167(2) 4_576

loop_
_geom_torsion_atom_site_label_1
_geom_torsion_atom_site_label_2
_geom_torsion_atom_site_label_3
_geom_torsion_atom_site_label_4
_geom_torsion
C6 C1 C2 C3 -0.5(4)
C11 C1 C2 C3 178.0(2)
C1 C2 C3 C4 -0.8(4)
C2 C3 C4 C5 0.7(5)
C3 C4 C5 C6 0.7(5)
C3 C4 C5 C10 -179.2(3)
C4 C5 C6 C7 178.4(3)
C10 C5 C6 C7 -1.7(4)
C4 C5 C6 C1 -1.9(4)
C10 C5 C6 C1 178.0(3)
C2 C1 C6 C7 -178.5(3)
C11 C1 C6 C7 3.0(4)
C2 C1 C6 C5 1.8(4)
C11 C1 C6 C5 -176.6(2)
C5 C6 C7 C8 1.8(4)
C1 C6 C7 C8 -177.8(3)
C6 C7 C8 C9 -0.7(6)
C7 C8 C9 C10 -0.5(7)
C8 C9 C10 C5 0.5(7)
C4 C5 C10 C9 -179.6(4)
C6 C5 C10 C9 0.6(6)
C2 C1 C11 N1 36.0(4)
C6 C1 C11 N1 -145.5(3)
O1 C12 C13 C18 27.2(3)
N2 C12 C13 C18 -147.3(2)
O1 C12 C13 C14 -153.7(2)
N2 C12 C13 C14 31.8(3)
C18 C13 C14 C15 -0.1(3)
C12 C13 C14 C15 -179.1(2)
C13 C14 C15 O2 -177.52(19)
C13 C14 C15 C16 2.2(3)
O2 C15 C16 C17 177.27(19)
C14 C15 C16 C17 -2.4(3)
C15 C16 C17 O3 -178.2(2)
C15 C16 C17 C18 0.6(3)
O3 C17 C18 C13 -179.7(2)
C16 C17 C18 C13 1.5(3)
C14 C13 C18 C17 -1.7(3)
C12 C13 C18 C17 177.38(19)
C1 C11 N1 N2 -179.8(2)
O1 C12 N2 N1 -3.0(3)
C13 C12 N2 N1 171.56(18)
C11 N1 N2 C12 -166.4(2)
